data_1533418
loop_
_publ_author_name
'Glaser, J.'

_publ_section_title
;
 Crystal and Molecular Structure of Thallium(III) Bromide Tetrahydrate and
 Thallium(III) Chloride Tetrahydrate, a Redetermination
;
_journal_name_full 'Acta Chemica Scandinavica, Series A: (28,1974-)'
_journal_page_first 789
_journal_page_last 794
_journal_volume 33
_journal_year 1979
_chemical_formula_sum 'Br3 H8 O4 Tl'
_chemical_name_systematic 'Tl Br3 (H2 O)4'
_space_group_IT_number 62
_symmetry_space_group_name_Hall '-P 2n 2ac'
_symmetry_space_group_name_H-M 'P c m n'
_cell_angle_alpha 90
_cell_angle_beta 90
_cell_angle_gamma 90
_cell_formula_units_Z 4
_cell_length_a 6.71
_cell_length_b 11.006
_cell_length_c 12.753
_cell_volume 941.812
_citation_journal_id_ASTM ACAPCT
_cod_data_source_file Glaser_ACAPCT_1979_309.cif
_cod_data_source_block H8Br3O4Tl1
_cod_original_cell_volume 941.8124
_cod_original_sg_symbol_Hall '-P 2ac 2n (z,y,-x)'
_cod_original_formula_sum 'H8 Br3 O4 Tl1'
_cod_database_code 1533418

loop_
_symmetry_equiv_pos_as_xyz
x,y,z
x+1/2,-y,-z+1/2
-x+1/2,-y+1/2,z+1/2
-x,y+1/2,-z
-x,-y,-z
-x-1/2,y,z-1/2
x-1/2,y-1/2,-z-1/2
x,-y-1/2,z

loop_
_atom_site_label
_atom_site_type_symbol
_atom_site_fract_x
_atom_site_fract_y
_atom_site_fract_z
_atom_site_occupancy
_atom_site_U_iso_or_equiv
Tl1 Tl+3 0.8232 0.25 0.2411 1 0.0
Br2 Br-1 0.917 0.4496 0.3222 1 0.0
O3 O-2 0.358 0.086 0.471 1 0.0
O2 O-2 0.477 0.25 0.317 1 0.0
O1 O-2 0.167 0.25 0.148 1 0.0
Br1 Br-1 0.6697 0.25 0.0619 1 0.0
